data_7701329
loop_
_publ_author_name
'Jiang, Tao'
'Zhang, Kang'
'Shen, Yunjun'
'Hamdaoui, Mustapha'
'Dontha, Rakesh'
'Liu, Jiyong'
'Spingler, Bernhard'
'Duttwyler, Simon'

_publ_section_title
;
 The 12-ethynylmonocarba-closo-dodecaborate anion as a versatile ligand
 for Cu(I) alkyne and heterobimetallic Cu(I)/M(II) (M = Pd, Pt) alkynide
 complexes
;
_journal_name_full 'Dalton Transactions'
_journal_paper_doi 10.1039/C9DT03272J
_journal_year 2019
_chemical_formula_moiety 'C15 H20 B11 Cu F6 N2'
_chemical_formula_sum 'C15 H20 B11 Cu F6 N2'
_chemical_formula_weight 524.78
_space_group_crystal_system triclinic
_space_group_IT_number 2
_space_group_name_Hall '-P 1'
_space_group_name_H-M_alt 'P -1'
_symmetry_space_group_name_Hall '-P 1'
_symmetry_space_group_name_H-M 'P -1'
_atom_sites_solution_hydrogens mixed
_atom_sites_solution_primary dual
_audit_creation_date 2019-02-21
_audit_creation_method
;
Olex2 1.2
(compiled 2018.05.29 svn.r3508 for OlexSys, GUI svn.r5506)
;
_audit_update_record
;
2019-04-17 deposited with the CCDC.    2019-10-09 downloaded from the CCDC.
;
_cell_angle_alpha 66.212(7)
_cell_angle_beta 75.011(7)
_cell_angle_gamma 89.796(7)
_cell_formula_units_Z 2
_cell_length_a 10.0994(8)
_cell_length_b 11.2360(9)
_cell_length_c 11.7320(9)
_cell_measurement_reflns_used 2356
_cell_measurement_temperature 168.3
_cell_measurement_theta_max 29.3554
_cell_measurement_theta_min 3.2184
_cell_volume 1169.09(18)
_computing_cell_refinement
;
CrysAlisPro, Agilent Technologies,
Version 1.171.35.11 (release 16-05-2011 CrysAlis171 .NET)
(compiled May 16 2011,17:55:39)
;
_computing_data_collection
;
CrysAlisPro, Agilent Technologies,
Version 1.171.35.11 (release 16-05-2011 CrysAlis171 .NET)
(compiled May 16 2011,17:55:39)
;
_computing_data_reduction
;
CrysAlisPro, Agilent Technologies,
Version 1.171.35.11 (release 16-05-2011 CrysAlis171 .NET)
(compiled May 16 2011,17:55:39)
;
_computing_molecular_graphics 'Olex2 (Dolomanov et al., 2009)'
_computing_publication_material 'Olex2 (Dolomanov et al., 2009)'
_computing_structure_refinement 'ShelXL (Sheldrick, 2015)'
_computing_structure_solution 'ShelXT (Sheldrick, 2015)'
_diffrn_ambient_temperature 168.3
_diffrn_detector_area_resol_mean 10.3592
_diffrn_measured_fraction_theta_full 0.997
_diffrn_measured_fraction_theta_max 0.997
_diffrn_measurement_details
;
#__ type_ start__ end____ width___ exp.time_
  1 omega  -36.00   64.00   1.0000    1.5000
omega____ theta____ kappa____ phi______ frames
    -      -11.4683   38.0000 -180.0000 100

#__ type_ start__ end____ width___ exp.time_
  2 omega  -10.00   90.00   1.0000    1.5000
omega____ theta____ kappa____ phi______ frames
    -       11.7808   77.0000   60.0000 100

#__ type_ start__ end____ width___ exp.time_
  3 omega  -22.00   84.00   1.0000    1.5000
omega____ theta____ kappa____ phi______ frames
    -       11.7808   77.0000  -60.0000 106
;
_diffrn_measurement_device_type 'Xcalibur, Atlas, Gemini ultra'
_diffrn_measurement_method '\w scans'
_diffrn_orient_matrix_UB_11 0.0214866000
_diffrn_orient_matrix_UB_12 0.0473117000
_diffrn_orient_matrix_UB_13 -0.0653190000
_diffrn_orient_matrix_UB_21 -0.0385633000
_diffrn_orient_matrix_UB_22 0.0455335000
_diffrn_orient_matrix_UB_23 0.0182520000
_diffrn_orient_matrix_UB_31 0.0583684000
_diffrn_orient_matrix_UB_32 0.0225919000
_diffrn_orient_matrix_UB_33 0.0118415000
_diffrn_radiation_monochromator graphite
_diffrn_radiation_type MoK\a
_diffrn_radiation_wavelength 0.71073
_diffrn_reflns_av_R_equivalents 0.0578
_diffrn_reflns_av_unetI/netI 0.0797
_diffrn_reflns_Laue_measured_fraction_full 0.997
_diffrn_reflns_Laue_measured_fraction_max 0.997
_diffrn_reflns_limit_h_max 9
_diffrn_reflns_limit_h_min -12
_diffrn_reflns_limit_k_max 11
_diffrn_reflns_limit_k_min -13
_diffrn_reflns_limit_l_max 14
_diffrn_reflns_limit_l_min -13
_diffrn_reflns_number 8139
_diffrn_reflns_point_group_measured_fraction_full 0.997
_diffrn_reflns_point_group_measured_fraction_max 0.997
_diffrn_reflns_theta_full 25.242
_diffrn_reflns_theta_max 25.348
_diffrn_reflns_theta_min 3.225
_diffrn_source 'Enhance (Mo) X-ray Source'
_exptl_absorpt_coefficient_mu 0.990
_exptl_absorpt_correction_T_max 1.00000
_exptl_absorpt_correction_T_min 0.70633
_exptl_absorpt_correction_type multi-scan
_exptl_absorpt_process_details
;
CrysAlisPro, Agilent Technologies,
Version 1.171.35.11 (release 16-05-2011 CrysAlis171 .NET)
(compiled May 16 2011,17:55:39)
Empirical absorption correction using spherical harmonics,
 implemented in SCALE3 ABSPACK scaling algorithm.
;
_exptl_crystal_colour 'light yellow'
_exptl_crystal_colour_modifier light
_exptl_crystal_colour_primary yellow
_exptl_crystal_density_diffrn 1.491
_exptl_crystal_description plate
_exptl_crystal_F_000 524
_exptl_crystal_size_max 0.48
_exptl_crystal_size_mid 0.32
_exptl_crystal_size_min 0.12
_refine_diff_density_max 0.623
_refine_diff_density_min -0.381
_refine_diff_density_rms 0.082
_refine_ls_extinction_method none
_refine_ls_goodness_of_fit_ref 1.046
_refine_ls_hydrogen_treatment mixed
_refine_ls_matrix_type full
_refine_ls_number_parameters 320
_refine_ls_number_reflns 4264
_refine_ls_number_restraints 1
_refine_ls_restrained_S_all 1.046
_refine_ls_R_factor_all 0.0674
_refine_ls_R_factor_gt 0.0504
_refine_ls_shift/su_max 0.000
_refine_ls_shift/su_mean 0.000
_refine_ls_structure_factor_coef Fsqd
_refine_ls_weighting_details 'w=1/[\s^2^(Fo^2^)+(0.0525P)^2^+0.3961P] where P=(Fo^2^+2Fc^2^)/3'
_refine_ls_weighting_scheme calc
_refine_ls_wR_factor_gt 0.1142
_refine_ls_wR_factor_ref 0.1302
_reflns_Friedel_coverage 0.000
_reflns_number_gt 3389
_reflns_number_total 4264
_reflns_threshold_expression 'I > 2\s(I)'
_cod_data_source_file c9dt03272j2.cif
_cod_data_source_block 171129_zk_cu_cf3py
_cod_original_cell_volume 1169.09(17)
_cod_database_code 7701329
_shelx_shelxl_version_number 2014/7
_chemical_oxdiff_formula 'C H O N B CU'
_shelx_space_group_comment
;
The symmetry employed for this shelxl refinement is uniquely defined
by the following loop, which should always be used as a source of
symmetry information in preference to the above space-group names.
They are only intended as comments.
;
_shelx_estimated_absorpt_t_max 0.890
_shelx_estimated_absorpt_t_min 0.648
_reflns_odcompleteness_completeness 99.67
_reflns_odcompleteness_iscentric 1
_reflns_odcompleteness_theta 26.32
_olex2_refinement_description
;
1. Fixed Uiso
 At 1.2 times of:
  All B(H) groups, All C(H) groups
2. Restrained distances
 C3-H3
 0.95 with sigma of 0.02
3.a Aromatic/amide H refined with riding coordinates:
 C4(H4), C5(H5), C7(H7), C8(H8), C10(H10), C11(H11), C13(H13), C14(H14)
3.b Boron cage BH refined with riding coordinates:
 B2(H2), B3(H3A), B4(H4A), B5(H5A), B6(H6), B7(H7A), B8(H8A), B9(H9),
 B10(H10A), B11(H11A)
3.c Boron cage BH refined with riding coordinates and stretchable bonds:
 C1(H1)
;
_olex2_submission_special_instructions 'No special instructions were received'

loop_
_space_group_symop_operation_xyz
'x, y, z'
'-x, -y, -z'

loop_
_atom_site_label
_atom_site_type_symbol
_atom_site_fract_x
_atom_site_fract_y
_atom_site_fract_z
_atom_site_U_iso_or_equiv
_atom_site_adp_type
_atom_site_occupancy
_atom_site_site_symmetry_order
_atom_site_calc_flag
_atom_site_refinement_flags_posn
Cu1 Cu 0.79138(4) 0.63960(4) 0.41919(4) 0.02685(17) Uani 1 1 d .
F1 F 0.7095(5) 0.5410(3) 1.0536(3) 0.1228(17) Uani 1 1 d .
F2 F 0.5497(4) 0.6583(4) 1.0163(3) 0.1072(13) Uani 1 1 d .
F3 F 0.7517(3) 0.7460(3) 0.9582(3) 0.0746(9) Uani 1 1 d .
F4 F 0.7392(3) 1.2787(2) 0.0760(3) 0.0611(7) Uani 1 1 d .
F5 F 0.9433(3) 1.2888(2) -0.0330(3) 0.0796(9) Uani 1 1 d .
F6 F 0.9029(3) 1.3187(2) 0.1418(3) 0.0721(8) Uani 1 1 d .
N1 N 0.7518(3) 0.6366(3) 0.5954(3) 0.0249(6) Uani 1 1 d .
N2 N 0.8349(3) 0.8339(3) 0.3089(3) 0.0222(6) Uani 1 1 d .
C1 C 0.6175(3) 0.0439(4) 0.7938(4) 0.0305(8) Uani 1 1 d .
H1 H 0.5894(13) -0.033(3) 0.860(3) 0.037 Uiso 1 1 calc GR
C2 C 0.7706(3) 0.4554(3) 0.4279(3) 0.0256(7) Uani 1 1 d .
C3 C 0.8103(4) 0.5374(4) 0.3159(4) 0.0310(8) Uani 1 1 d D
C4 C 0.8430(3) 0.5986(3) 0.6641(3) 0.0291(8) Uani 1 1 d .
H4 H 0.9259 0.5708 0.6276 0.035 Uiso 1 1 calc R
C5 C 0.8231(4) 0.5977(4) 0.7848(4) 0.0348(9) Uani 1 1 d .
H5 H 0.8909 0.5705 0.8303 0.042 Uiso 1 1 calc R
C6 C 0.7024(4) 0.6371(3) 0.8384(3) 0.0319(8) Uani 1 1 d .
C7 C 0.6062(4) 0.6747(3) 0.7708(3) 0.0318(8) Uani 1 1 d .
H7 H 0.5219 0.7011 0.8065 0.038 Uiso 1 1 calc R
C8 C 0.6344(3) 0.6735(3) 0.6504(3) 0.0289(8) Uani 1 1 d .
H8 H 0.5676 0.7000 0.6036 0.035 Uiso 1 1 calc R
C9 C 0.6782(5) 0.6433(4) 0.9669(4) 0.0471(11) Uani 1 1 d .
C10 C 0.8444(3) 0.9189(3) 0.3623(3) 0.0280(8) Uani 1 1 d .
H10 H 0.8417 0.8846 0.4514 0.034 Uiso 1 1 calc R
C11 C 0.8578(3) 1.0529(3) 0.2936(3) 0.0275(8) Uani 1 1 d .
H11 H 0.8652 1.1095 0.3344 0.033 Uiso 1 1 calc R
C12 C 0.8602(3) 1.1034(3) 0.1644(3) 0.0256(8) Uani 1 1 d .
C13 C 0.8532(3) 1.0181(3) 0.1069(3) 0.0284(8) Uani 1 1 d .
H13 H 0.8569 1.0502 0.0177 0.034 Uiso 1 1 calc R
C14 C 0.8407(3) 0.8858(3) 0.1824(3) 0.0265(8) Uani 1 1 d .
H14 H 0.8358 0.8277 0.1427 0.032 Uiso 1 1 calc R
C15 C 0.8636(4) 1.2471(4) 0.0871(4) 0.0391(9) Uani 1 1 d .
B2 B 0.7013(4) 0.0438(4) 0.6481(4) 0.0307(9) Uani 1 1 d .
H2 H 0.7236 -0.0455 0.6297 0.037 Uiso 1 1 calc R
B3 B 0.7896(4) 0.0926(4) 0.7378(4) 0.0305(9) Uani 1 1 d .
H3A H 0.8702 0.0350 0.7783 0.037 Uiso 1 1 calc R
B4 B 0.6746(4) 0.1672(4) 0.8251(4) 0.0282(9) Uani 1 1 d .
H4A H 0.6795 0.1587 0.9223 0.034 Uiso 1 1 calc R
B5 B 0.5154(4) 0.1649(4) 0.7885(4) 0.0275(9) Uani 1 1 d .
H5A H 0.4153 0.1550 0.8623 0.033 Uiso 1 1 calc R
B6 B 0.5311(4) 0.0885(4) 0.6792(4) 0.0308(9) Uani 1 1 d .
H6 H 0.4415 0.0287 0.6808 0.037 Uiso 1 1 calc R
B7 B 0.6578(4) 0.1859(4) 0.5332(4) 0.0272(9) Uani 1 1 d .
H7A H 0.6522 0.1925 0.4368 0.033 Uiso 1 1 calc R
B8 B 0.8186(4) 0.1882(4) 0.5700(4) 0.0261(9) Uani 1 1 d .
H8A H 0.9192 0.1959 0.4978 0.031 Uiso 1 1 calc R
B9 B 0.8023(4) 0.2655(4) 0.6792(4) 0.0272(9) Uani 1 1 d .
H9 H 0.8919 0.3242 0.6789 0.033 Uiso 1 1 calc R
B10 B 0.6306(4) 0.3101(4) 0.7110(4) 0.0253(8) Uani 1 1 d .
H10A H 0.6070 0.3982 0.7314 0.030 Uiso 1 1 calc R
B11 B 0.5417(4) 0.2609(4) 0.6211(4) 0.0257(9) Uani 1 1 d .
H11A H 0.4593 0.3167 0.5825 0.031 Uiso 1 1 calc R
B12 B 0.7203(4) 0.3233(4) 0.5529(4) 0.0230(8) Uani 1 1 d .
H3 H 0.837(3) 0.572(3) 0.2261(18) 0.028 Uiso 1 1 d DR

loop_
_atom_site_aniso_label
_atom_site_aniso_U_11
_atom_site_aniso_U_22
_atom_site_aniso_U_33
_atom_site_aniso_U_23
_atom_site_aniso_U_13
_atom_site_aniso_U_12
Cu1 0.0339(3) 0.0223(3) 0.0232(3) -0.0099(2) -0.00547(18) 0.00105(18)
F1 0.298(5) 0.055(2) 0.0418(17) -0.0270(15) -0.080(3) 0.064(3)
F2 0.092(2) 0.185(4) 0.062(2) -0.082(3) -0.0002(18) 0.007(2)
F3 0.120(2) 0.065(2) 0.0584(18) -0.0432(16) -0.0281(16) -0.0062(17)
F4 0.0600(16) 0.0351(14) 0.092(2) -0.0209(14) -0.0380(14) 0.0202(12)
F5 0.095(2) 0.0334(15) 0.0598(18) 0.0047(13) 0.0206(16) 0.0032(14)
F6 0.106(2) 0.0297(14) 0.093(2) -0.0193(14) -0.0597(18) -0.0005(14)
N1 0.0284(15) 0.0196(15) 0.0232(15) -0.0070(12) -0.0049(12) -0.0007(11)
N2 0.0191(14) 0.0218(15) 0.0238(16) -0.0087(12) -0.0041(11) 0.0013(11)
C1 0.0266(19) 0.0205(19) 0.040(2) -0.0119(16) -0.0037(15) 0.0003(14)
C2 0.0252(18) 0.0234(19) 0.029(2) -0.0150(16) -0.0023(14) 0.0000(14)
C3 0.042(2) 0.027(2) 0.025(2) -0.0152(18) -0.0049(16) 0.0006(16)
C4 0.0257(19) 0.0215(19) 0.038(2) -0.0126(16) -0.0061(15) 0.0001(14)
C5 0.044(2) 0.028(2) 0.039(2) -0.0150(18) -0.0211(18) 0.0020(16)
C6 0.049(2) 0.022(2) 0.0227(19) -0.0079(16) -0.0083(16) -0.0022(16)
C7 0.033(2) 0.030(2) 0.029(2) -0.0128(17) -0.0030(15) 0.0005(15)
C8 0.0296(19) 0.028(2) 0.032(2) -0.0133(16) -0.0118(15) 0.0057(15)
C9 0.078(3) 0.036(2) 0.030(2) -0.016(2) -0.016(2) 0.007(2)
C10 0.0286(19) 0.030(2) 0.027(2) -0.0138(16) -0.0061(14) 0.0045(15)
C11 0.0248(18) 0.0263(19) 0.034(2) -0.0177(16) -0.0041(15) 0.0020(14)
C12 0.0137(16) 0.0235(19) 0.035(2) -0.0089(16) -0.0058(14) 0.0040(13)
C13 0.0272(18) 0.029(2) 0.028(2) -0.0111(16) -0.0067(14) 0.0048(14)
C14 0.0272(18) 0.028(2) 0.026(2) -0.0139(16) -0.0071(14) 0.0034(14)
C15 0.031(2) 0.027(2) 0.053(3) -0.0145(19) -0.0065(18) 0.0021(16)
B2 0.030(2) 0.021(2) 0.038(3) -0.0144(19) -0.0002(17) -0.0017(16)
B3 0.022(2) 0.026(2) 0.035(2) -0.0067(19) -0.0055(17) 0.0051(16)
B4 0.028(2) 0.026(2) 0.028(2) -0.0087(18) -0.0090(17) -0.0015(16)
B5 0.026(2) 0.025(2) 0.030(2) -0.0120(18) -0.0047(16) -0.0001(16)
B6 0.024(2) 0.033(2) 0.035(2) -0.018(2) -0.0016(17) -0.0058(17)
B7 0.025(2) 0.028(2) 0.033(2) -0.0198(19) -0.0037(16) 0.0006(16)
B8 0.0208(19) 0.020(2) 0.034(2) -0.0113(18) -0.0030(16) 0.0048(15)
B9 0.022(2) 0.024(2) 0.031(2) -0.0077(18) -0.0077(16) -0.0004(16)
B10 0.024(2) 0.026(2) 0.025(2) -0.0117(17) -0.0054(16) 0.0013(16)
B11 0.0209(19) 0.028(2) 0.031(2) -0.0145(18) -0.0075(16) -0.0003(15)
B12 0.024(2) 0.019(2) 0.025(2) -0.0096(17) -0.0045(15) -0.0010(15)

loop_
_atom_type_symbol
_atom_type_description
_atom_type_scat_dispersion_real
_atom_type_scat_dispersion_imag
_atom_type_scat_source
C C 0.0033 0.0016 'International Tables Vol C Tables 4.2.6.8 and 6.1.1.4'
H H 0.0000 0.0000 'International Tables Vol C Tables 4.2.6.8 and 6.1.1.4'
B B 0.0013 0.0007 'International Tables Vol C Tables 4.2.6.8 and 6.1.1.4'
Cu Cu 0.3201 1.2651 'International Tables Vol C Tables 4.2.6.8 and 6.1.1.4'
F F 0.0171 0.0103 'International Tables Vol C Tables 4.2.6.8 and 6.1.1.4'
N N 0.0061 0.0033 'International Tables Vol C Tables 4.2.6.8 and 6.1.1.4'

loop_
_geom_angle_atom_site_label_1
_geom_angle_atom_site_label_2
_geom_angle_atom_site_label_3
_geom_angle
N1 Cu1 N2 100.36(11)
N1 Cu1 C2 111.46(12)
N2 Cu1 C2 148.19(13)
C3 Cu1 N1 146.85(14)
C3 Cu1 N2 112.74(13)
C3 Cu1 C2 35.48(14)
C4 N1 Cu1 120.7(2)
C4 N1 C8 117.0(3)
C8 N1 Cu1 122.3(2)
C10 N2 Cu1 121.1(2)
C14 N2 Cu1 121.6(2)
C14 N2 C10 116.8(3)
B2 C1 H1 117.0
B2 C1 B4 115.9(3)
B3 C1 H1 117.4
B3 C1 B2 63.1(2)
B3 C1 B4 63.1(2)
B3 C1 B6 115.6(3)
B4 C1 H1 117.1
B5 C1 H1 117.2
B5 C1 B2 115.9(3)
B5 C1 B3 115.3(3)
B5 C1 B4 62.7(2)
B5 C1 B6 63.5(2)
B6 C1 H1 116.9
B6 C1 B2 63.1(2)
B6 C1 B4 115.9(3)
C3 C2 Cu1 68.5(2)
C3 C2 B12 164.0(3)
B12 C2 Cu1 127.5(2)
Cu1 C3 H3 125(2)
C2 C3 Cu1 76.0(2)
C2 C3 H3 159(2)
N1 C4 H4 118.3
N1 C4 C5 123.4(3)
C5 C4 H4 118.3
C4 C5 H5 120.8
C4 C5 C6 118.4(3)
C6 C5 H5 120.8
C5 C6 C9 120.6(3)
C7 C6 C5 119.4(3)
C7 C6 C9 120.0(3)
C6 C7 H7 120.7
C6 C7 C8 118.5(3)
C8 C7 H7 120.7
N1 C8 C7 123.3(3)
N1 C8 H8 118.4
C7 C8 H8 118.4
F1 C9 F2 107.1(4)
F1 C9 F3 106.5(4)
F1 C9 C6 113.3(3)
F2 C9 F3 104.0(4)
F2 C9 C6 113.3(4)
F3 C9 C6 111.9(3)
N2 C10 H10 118.4
N2 C10 C11 123.1(3)
C11 C10 H10 118.4
C10 C11 H11 120.6
C10 C11 C12 118.8(3)
C12 C11 H11 120.6
C11 C12 C13 119.1(3)
C11 C12 C15 121.5(3)
C13 C12 C15 119.4(3)
C12 C13 H13 120.8
C14 C13 C12 118.3(3)
C14 C13 H13 120.8
N2 C14 C13 123.8(3)
N2 C14 H14 118.1
C13 C14 H14 118.1
F4 C15 C12 111.3(3)
F5 C15 F4 105.1(4)
F5 C15 F6 108.4(3)
F5 C15 C12 113.2(3)
F6 C15 F4 105.6(3)
F6 C15 C12 112.8(3)
C1 B2 H2 125.4
C1 B2 B3 58.4(2)
C1 B2 B6 58.4(2)
C1 B2 B7 104.2(3)
C1 B2 B8 104.1(3)
B3 B2 H2 121.6
B3 B2 B6 107.9(3)
B6 B2 H2 121.4
B7 B2 H2 122.2
B7 B2 B3 108.2(3)
B7 B2 B6 59.9(2)
B7 B2 B8 60.8(2)
B8 B2 H2 122.2
B8 B2 B3 59.7(2)
B8 B2 B6 108.4(3)
C1 B3 B2 58.5(2)
C1 B3 H3A 125.3
C1 B3 B4 58.7(2)
C1 B3 B8 104.4(3)
C1 B3 B9 104.5(3)
B2 B3 H3A 121.2
B2 B3 B4 108.5(3)
B4 B3 H3A 121.1
B8 B3 B2 59.9(2)
B8 B3 H3A 122.0
B8 B3 B4 108.8(3)
B8 B3 B9 60.9(2)
B9 B3 B2 108.7(3)
B9 B3 H3A 122.0
B9 B3 B4 60.0(2)
C1 B4 B3 58.2(2)
C1 B4 H4A 125.6
C1 B4 B5 58.3(2)
C1 B4 B9 103.9(3)
C1 B4 B10 103.9(3)
B3 B4 H4A 121.7
B5 B4 B3 107.5(3)
B5 B4 H4A 121.7
B5 B4 B9 108.1(3)
B9 B4 B3 59.8(2)
B9 B4 H4A 122.3
B10 B4 B3 108.1(3)
B10 B4 H4A 122.3
B10 B4 B5 59.7(2)
B10 B4 B9 60.6(2)
C1 B5 B4 59.0(2)
C1 B5 H5A 125.3
C1 B5 B6 58.3(2)
C1 B5 B10 104.7(3)
C1 B5 B11 104.1(3)
B4 B5 H5A 121.0
B4 B5 B6 108.5(3)
B6 B5 H5A 121.4
B10 B5 B4 60.1(2)
B10 B5 H5A 121.9
B10 B5 B6 108.6(3)
B10 B5 B11 60.8(2)
B11 B5 B4 108.7(3)
B11 B5 H5A 122.3
B11 B5 B6 59.7(2)
C1 B6 B2 58.5(2)
C1 B6 B5 58.1(2)
C1 B6 H6 125.6
C1 B6 B7 104.1(3)
C1 B6 B11 103.8(3)
B2 B6 B5 107.7(3)
B2 B6 H6 121.5
B5 B6 H6 121.7
B7 B6 B2 59.8(2)
B7 B6 B5 108.2(3)
B7 B6 H6 122.1
B11 B6 B2 108.3(3)
B11 B6 B5 59.5(2)
B11 B6 H6 122.3
B11 B6 B7 60.9(2)
B2 B7 B6 60.3(2)
B2 B7 H7A 121.9
B2 B7 B8 59.6(2)
B2 B7 B11 107.6(3)
B2 B7 B12 107.3(3)
B6 B7 H7A 121.9
B6 B7 B8 107.8(3)
B6 B7 B11 59.5(2)
B6 B7 B12 107.3(3)
B8 B7 H7A 121.9
B8 B7 B11 107.7(3)
B8 B7 B12 59.8(2)
B11 B7 H7A 122.0
B12 B7 H7A 122.2
B12 B7 B11 59.8(2)
B2 B8 B7 59.6(2)
B2 B8 H8A 121.7
B2 B8 B9 108.2(3)
B2 B8 B12 107.6(3)
B3 B8 B2 60.4(2)
B3 B8 B7 107.9(3)
B3 B8 H8A 121.9
B3 B8 B9 59.8(2)
B3 B8 B12 107.2(3)
B7 B8 H8A 121.7
B7 B8 B9 108.1(3)
B9 B8 H8A 121.7
B12 B8 B7 60.2(2)
B12 B8 H8A 122.2
B12 B8 B9 59.6(2)
B3 B9 B4 60.2(2)
B3 B9 B8 59.3(2)
B3 B9 H9 122.2
B3 B9 B10 107.6(3)
B3 B9 B12 107.1(3)
B4 B9 B8 107.8(3)
B4 B9 H9 121.9
B4 B9 B10 59.5(2)
B4 B9 B12 107.5(3)
B8 B9 H9 121.9
B10 B9 B8 108.0(3)
B10 B9 H9 121.8
B12 B9 B8 59.9(2)
B12 B9 H9 122.1
B12 B9 B10 60.1(2)
B4 B10 B9 59.8(2)
B4 B10 H10A 121.9
B4 B10 B11 107.8(3)
B4 B10 B12 107.3(3)
B5 B10 B4 60.1(2)
B5 B10 B9 107.8(3)
B5 B10 H10A 121.9
B5 B10 B11 59.6(2)
B5 B10 B12 107.4(3)
B9 B10 H10A 121.9
B11 B10 B9 107.8(3)
B11 B10 H10A 121.8
B11 B10 B12 60.0(2)
B12 B10 B9 59.6(2)
B12 B10 H10A 122.2
B5 B11 B6 60.8(2)
B5 B11 B7 108.1(3)
B5 B11 B10 59.6(2)
B5 B11 H11A 121.8
B5 B11 B12 107.3(3)
B6 B11 B7 59.6(2)
B6 B11 B10 108.5(3)
B6 B11 H11A 121.6
B6 B11 B12 107.5(3)
B7 B11 H11A 121.6
B10 B11 B7 108.4(3)
B10 B11 H11A 121.5
B10 B11 B12 60.0(2)
B12 B11 B7 60.0(2)
B12 B11 H11A 122.2
C2 B12 B7 117.3(3)
C2 B12 B8 119.3(3)
C2 B12 B9 124.0(3)
C2 B12 B10 125.2(3)
C2 B12 B11 121.2(3)
B8 B12 B7 60.1(2)
B8 B12 B10 108.6(3)
B8 B12 B11 108.1(3)
B9 B12 B7 108.7(3)
B9 B12 B8 60.4(2)
B9 B12 B10 60.3(2)
B9 B12 B11 108.3(3)
B10 B12 B7 108.5(3)
B10 B12 B11 60.0(2)
B11 B12 B7 60.2(2)

loop_
_geom_bond_atom_site_label_1
_geom_bond_atom_site_label_2
_geom_bond_distance
Cu1 N1 1.987(3)
Cu1 N2 2.017(3)
Cu1 C2 2.040(3)
Cu1 C3 1.956(3)
F1 C9 1.295(5)
F2 C9 1.318(5)
F3 C9 1.329(5)
F4 C15 1.328(4)
F5 C15 1.318(4)
F6 C15 1.328(4)
N1 C4 1.336(4)
N1 C8 1.346(4)
N2 C10 1.352(4)
N2 C14 1.343(4)
C1 H1 0.88(4)
C1 B2 1.700(5)
C1 B3 1.697(5)
C1 B4 1.707(5)
C1 B5 1.695(5)
C1 B6 1.698(5)
C2 C3 1.220(5)
C2 B12 1.574(5)
C3 H3 0.926(18)
C4 H4 0.9500
C4 C5 1.373(5)
C5 H5 0.9500
C5 C6 1.379(5)
C6 C7 1.370(5)
C6 C9 1.494(5)
C7 H7 0.9500
C7 C8 1.373(5)
C8 H8 0.9500
C10 H10 0.9500
C10 C11 1.379(5)
C11 H11 0.9500
C11 C12 1.381(5)
C12 C13 1.388(5)
C12 C15 1.495(5)
C13 H13 0.9500
C13 C14 1.375(5)
C14 H14 0.9500
B2 H2 1.1200
B2 B3 1.777(6)
B2 B6 1.777(6)
B2 B7 1.768(6)
B2 B8 1.768(5)
B3 H3A 1.1200
B3 B4 1.781(6)
B3 B8 1.764(6)
B3 B9 1.773(6)
B4 H4A 1.1200
B4 B5 1.771(5)
B4 B9 1.776(5)
B4 B10 1.771(6)
B5 H5A 1.1200
B5 B6 1.786(5)
B5 B10 1.764(5)
B5 B11 1.765(6)
B6 H6 1.1200
B6 B7 1.770(6)
B6 B11 1.768(6)
B7 H7A 1.1200
B7 B8 1.788(5)
B7 B11 1.793(5)
B7 B12 1.790(5)
B8 H8A 1.1200
B8 B9 1.792(5)
B8 B12 1.783(5)
B9 H9 1.1200
B9 B10 1.790(5)
B9 B12 1.777(5)
B10 H10A 1.1200
B10 B11 1.786(5)
B10 B12 1.787(5)
B11 H11A 1.1200
B11 B12 1.787(5)
